data_7027255
loop_
_publ_author_name
'Lobana, Tarlok S.'
'Paul, Seema'
'Castineiras, Alfonso'

_publ_section_title
;
 Pyridine-2-thione derivatives of silver(I) and mercury(II): crystal
 structures of dimeric
 [bis(diphenylphosphino)methane][(1-oxo-pyridine-2-thionato)silver(I),
 [2-(benzylsulfanyl)pyridine 1-oxide]dichloromercury(II) and
 phenyl(pyridine-2-thionato)mercury(II)&#x200A;&#x2020;
;
_journal_issue 11
_journal_name_full 'Journal of the Chemical Society, Dalton Transactions'
_journal_page_first 1819
_journal_paper_doi 10.1039/a900405j
_journal_year 1999
_chemical_formula_sum 'C11 H9 Hg N S'
_chemical_formula_weight 387.84
_chemical_name_systematic
; 
 ? 
;
_space_group_IT_number 15
_symmetry_cell_setting monoclinic
_symmetry_space_group_name_Hall '-C 2yc'
_symmetry_space_group_name_H-M 'C 1 2/c 1'
_atom_sites_solution_hydrogens geom
_atom_sites_solution_primary direct
_atom_sites_solution_secondary difmap
_audit_creation_method SHELXL-97
_cell_angle_alpha 90.00
_cell_angle_beta 111.371(9)
_cell_angle_gamma 90.00
_cell_formula_units_Z 16
_cell_length_a 30.135(3)
_cell_length_b 6.7304(11)
_cell_length_c 23.061(3)
_cell_measurement_reflns_used 25?
_cell_measurement_temperature 293(2)
_cell_measurement_theta_max 20.811
_cell_measurement_theta_min 9.318
_cell_volume 4355.6(10)
_computing_cell_refinement 'CAD4-Express Software (Nonius, 1994)'
_computing_data_collection 'CAD4-Express Software (Nonius, 1994)'
_computing_data_reduction 'GENHKL (Kretschmar, 1997)'
_computing_molecular_graphics 'ZORTEP (Zsolnai, 1997)'
_computing_publication_material 'SHELXL-97 (Sheldrick, 1997)'
_computing_structure_refinement 'SHELXL-97 (Sheldrick, 1997)'
_computing_structure_solution 'SHELXS-97 (Sheldrick, 1990)'
_diffrn_ambient_temperature 293(2)
_diffrn_measured_fraction_theta_full 0.460
_diffrn_measured_fraction_theta_max 0.460
_diffrn_measurement_device_type 'MACH3 Enraf Nonius '
_diffrn_measurement_method omega
_diffrn_radiation_monochromator graphite
_diffrn_radiation_source 'fine-focus sealed tube'
_diffrn_radiation_type MoK\a
_diffrn_radiation_wavelength 0.71073
_diffrn_reflns_av_R_equivalents 0.0733
_diffrn_reflns_av_sigmaI/netI 0.1632
_diffrn_reflns_limit_h_max 36
_diffrn_reflns_limit_h_min -39
_diffrn_reflns_limit_k_max 0
_diffrn_reflns_limit_k_min -8
_diffrn_reflns_limit_l_max 30
_diffrn_reflns_limit_l_min 0
_diffrn_reflns_number 5367
_diffrn_reflns_theta_full 27.98
_diffrn_reflns_theta_max 27.98
_diffrn_reflns_theta_min 2.78
_diffrn_standards_decay_% 0
_diffrn_standards_interval_time 120
_diffrn_standards_number 3
_exptl_absorpt_coefficient_mu 14.283
_exptl_absorpt_correction_T_max 0.985
_exptl_absorpt_correction_T_min 0.689
_exptl_absorpt_correction_type psi-scan
_exptl_crystal_colour colourless
_exptl_crystal_density_diffrn 2.366
_exptl_crystal_density_method 'not measured'
_exptl_crystal_description prism
_exptl_crystal_F_000 2848
_exptl_crystal_size_max 0.35
_exptl_crystal_size_mid 0.15
_exptl_crystal_size_min 0.15
_refine_diff_density_max 0.920
_refine_diff_density_min -2.138
_refine_diff_density_rms 0.234
_refine_ls_extinction_method none
_refine_ls_goodness_of_fit_ref 0.946
_refine_ls_hydrogen_treatment noref
_refine_ls_matrix_type full
_refine_ls_number_parameters 253
_refine_ls_number_reflns 5234
_refine_ls_number_restraints 0
_refine_ls_restrained_S_all 0.946
_refine_ls_R_factor_all 0.1953
_refine_ls_R_factor_gt 0.0427
_refine_ls_shift/su_max 0.000
_refine_ls_shift/su_mean 0.000
_refine_ls_structure_factor_coef Fsqd
_refine_ls_weighting_details 'w=1/[\s^2^(Fo^2^)+(0.0288P)^2^+0.0000P] where P=(Fo^2^+2Fc^2^)/3'
_refine_ls_weighting_scheme calc
_refine_ls_wR_factor_gt 0.0728
_refine_ls_wR_factor_ref 0.0971
_reflns_number_gt 2319
_reflns_number_total 5234
_reflns_threshold_expression >2sigma(I)
_cod_data_source_file 900405jsup1.cif
_cod_data_source_block 98il04
_cod_depositor_comments
;
The following automatic conversions were performed:

'_exptl_absorpt_correction_type' value 'Psi scan' changed to
'psi-scan' according to
/home/saulius/struct/CIF-dictionaries/cif_core.dic dictionary named
'cif_core.dic' version 2.4.2 from 2011-04-26.

Automatic conversion script
Id: cif_fix_values 1891 2012-01-12 08:04:46Z andrius 

The following automatic conversions were performed:

'_refine_ls_weighting_scheme' value 'calc
w=1/[\s^2^(Fo^2^)+(0.0288P)^2^+0.0000P] where P=(Fo^2^+2Fc^2^)/3' was
changed to 'calc'. New tag '_refine_ls_weighting_details' was
created. The value of the new tag was set to
'w=1/[\s^2^(Fo^2^)+(0.0288P)^2^+0.0000P] where P=(Fo^2^+2Fc^2^)/3'.

Automatic conversion script
Id: cif_fix_values 3143 2015-03-26 13:38:13Z robertas 
;
_cod_original_cell_volume 4355.7(10)
_cod_original_sg_symbol_H-M 'C2/c (No. 15)'
_cod_database_code 7027255

loop_
_symmetry_equiv_pos_as_xyz
'x, y, z'
'-x, y, -z+1/2'
'x+1/2, y+1/2, z'
'-x+1/2, y+1/2, -z+1/2'
'-x, -y, -z'
'x, -y, z-1/2'
'-x+1/2, -y+1/2, -z'
'x+1/2, -y+1/2, z-1/2'

loop_
_atom_site_label
_atom_site_type_symbol
_atom_site_fract_x
_atom_site_fract_y
_atom_site_fract_z
_atom_site_U_iso_or_equiv
_atom_site_adp_type
_atom_site_occupancy
_atom_site_calc_flag
_atom_site_refinement_flags
Hg1 Hg 0.100173(16) 0.78066(7) 0.188457(19) 0.04972(15) Uani 1 d .
S1 S 0.07601(11) 0.7717(5) 0.27564(13) 0.0513(8) Uani 1 d .
N1 N 0.1683(4) 0.7157(13) 0.3073(4) 0.051(2) Uani 1 d .
C11 C 0.1151(4) 0.7888(18) 0.1081(4) 0.045(3) Uani 1 d .
C12 C 0.1123(4) 0.616(2) 0.0727(6) 0.058(4) Uani 1 d .
H12 H 0.1053 0.4956 0.0872 0.070 Uiso 1 calc R
C13 C 0.1197(4) 0.619(2) 0.0180(6) 0.068(4) Uani 1 d .
H13 H 0.1169 0.5018 -0.0045 0.082 Uiso 1 calc R
C14 C 0.1310(5) 0.791(3) -0.0046(5) 0.083(5) Uani 1 d .
H14 H 0.1362 0.7930 -0.0420 0.099 Uiso 1 calc R
C15 C 0.1344(5) 0.962(2) 0.0303(7) 0.080(5) Uani 1 d .
H15 H 0.1427 1.0805 0.0163 0.096 Uiso 1 calc R
C16 C 0.1259(5) 0.9598(18) 0.0848(6) 0.061(4) Uani 1 d .
H16 H 0.1275 1.0782 0.1063 0.073 Uiso 1 calc R
C17 C 0.1340(4) 0.7247(15) 0.3296(5) 0.046(3) Uani 1 d .
C18 C 0.1412(5) 0.6954(16) 0.3916(5) 0.056(3) Uani 1 d .
H18 H 0.1158 0.7015 0.4054 0.068 Uiso 1 calc R
C19 C 0.1866(5) 0.657(2) 0.4324(6) 0.074(4) Uani 1 d .
H19 H 0.1923 0.6406 0.4745 0.089 Uiso 1 calc R
C110 C 0.2231(5) 0.6423(19) 0.4116(6) 0.068(4) Uani 1 d .
H110 H 0.2540 0.6123 0.4382 0.082 Uiso 1 calc R
C111 C 0.2117(5) 0.6757(18) 0.3467(7) 0.064(4) Uani 1 d .
H111 H 0.2362 0.6688 0.3313 0.076 Uiso 1 calc R
Hg2 Hg 0.068634(14) 1.26131(7) 0.283042(18) 0.04348(14) Uani 1 d .
S2 S 0.11143(10) 1.2733(5) 0.21439(13) 0.0476(7) Uani 1 d .
N2 N 0.1702(3) 1.2015(12) 0.3306(4) 0.044(2) Uani 1 d .
C21 C 0.0326(3) 1.2644(17) 0.3434(4) 0.042(3) Uani 1 d .
C22 C 0.0238(4) 1.0860(18) 0.3681(5) 0.049(3) Uani 1 d .
H22 H 0.0327 0.9665 0.3552 0.059 Uiso 1 calc R
C23 C 0.0014(4) 1.0846(19) 0.4125(5) 0.055(4) Uani 1 d .
H23 H -0.0049 0.9650 0.4282 0.066 Uiso 1 calc R
C24 C -0.0109(4) 1.263(2) 0.4323(5) 0.050(3) Uani 1 d .
H24 H -0.0249 1.2642 0.4621 0.060 Uiso 1 calc R
C25 C -0.0025(4) 1.438(2) 0.4081(6) 0.062(4) Uani 1 d .
H25 H -0.0108 1.5578 0.4215 0.074 Uiso 1 calc R
C26 C 0.0188(4) 1.4362(17) 0.3631(5) 0.046(3) Uani 1 d .
H26 H 0.0236 1.5561 0.3462 0.056 Uiso 1 calc R
C27 C 0.1677(3) 1.2315(15) 0.2723(5) 0.040(2) Uani 1 d .
C28 C 0.2072(4) 1.2294(19) 0.2555(6) 0.067(4) Uani 1 d .
H28 H 0.2046 1.2494 0.2145 0.080 Uiso 1 calc R
C29 C 0.2515(4) 1.196(2) 0.3033(7) 0.077(4) Uani 1 d .
H29 H 0.2790 1.1909 0.2940 0.092 Uiso 1 calc R
C210 C 0.2543(5) 1.171(2) 0.3620(8) 0.078(4) Uani 1 d .
H210 H 0.2836 1.1552 0.3943 0.093 Uiso 1 calc R
C211 C 0.2127(5) 1.1688(18) 0.3729(6) 0.067(4) Uani 1 d .
H211 H 0.2146 1.1423 0.4133 0.080 Uiso 1 calc R

loop_
_atom_site_aniso_label
_atom_site_aniso_U_11
_atom_site_aniso_U_22
_atom_site_aniso_U_33
_atom_site_aniso_U_23
_atom_site_aniso_U_13
_atom_site_aniso_U_12
Hg1 0.0564(3) 0.0601(3) 0.0398(2) -0.0037(3) 0.0261(2) -0.0010(3)
S1 0.068(2) 0.0480(19) 0.0511(17) -0.0015(17) 0.0375(16) 0.0031(18)
N1 0.065(7) 0.047(6) 0.056(6) -0.010(5) 0.041(5) -0.014(6)
C11 0.043(6) 0.062(8) 0.035(6) 0.017(6) 0.021(5) 0.016(6)
C12 0.047(8) 0.075(9) 0.056(9) -0.023(7) 0.023(7) -0.011(7)
C13 0.045(8) 0.122(13) 0.039(8) -0.025(8) 0.015(7) 0.005(9)
C14 0.061(9) 0.158(16) 0.033(7) 0.003(10) 0.022(6) 0.017(11)
C15 0.075(11) 0.118(14) 0.061(10) 0.032(10) 0.043(9) 0.016(10)
C16 0.077(11) 0.063(9) 0.049(8) 0.017(7) 0.031(8) 0.021(8)
C17 0.068(7) 0.037(7) 0.041(6) -0.013(6) 0.030(6) -0.015(6)
C18 0.083(10) 0.048(8) 0.053(7) -0.003(6) 0.042(7) -0.011(7)
C19 0.074(11) 0.105(12) 0.047(8) -0.008(8) 0.027(8) -0.014(10)
C110 0.073(10) 0.065(9) 0.070(10) -0.016(8) 0.029(8) -0.008(8)
C111 0.060(9) 0.055(9) 0.090(10) -0.027(8) 0.045(9) -0.031(7)
Hg2 0.0384(2) 0.0526(3) 0.0428(2) -0.0027(2) 0.01883(19) -0.0003(3)
S2 0.0464(16) 0.0541(19) 0.0478(15) -0.0027(16) 0.0239(13) 0.0002(17)
N2 0.041(5) 0.038(6) 0.051(6) -0.012(5) 0.013(5) -0.010(5)
C21 0.038(6) 0.045(7) 0.045(6) -0.010(6) 0.017(5) -0.016(6)
C22 0.045(9) 0.061(9) 0.044(8) -0.013(6) 0.019(7) 0.006(7)
C23 0.048(9) 0.066(9) 0.050(9) 0.004(7) 0.016(7) -0.012(7)
C24 0.042(6) 0.072(9) 0.044(6) 0.008(8) 0.025(5) 0.006(8)
C25 0.067(11) 0.066(9) 0.074(11) -0.015(7) 0.050(9) -0.003(7)
C26 0.041(8) 0.050(8) 0.048(8) -0.001(6) 0.017(7) 0.002(6)
C27 0.039(5) 0.028(6) 0.052(6) 0.000(6) 0.014(5) 0.003(6)
C28 0.050(7) 0.086(10) 0.072(8) -0.023(9) 0.032(7) -0.021(9)
C29 0.037(7) 0.092(12) 0.106(12) -0.018(10) 0.031(8) -0.018(8)
C210 0.039(8) 0.065(10) 0.110(13) -0.005(9) 0.003(9) 0.010(7)
C211 0.068(10) 0.049(8) 0.070(9) 0.001(7) 0.010(8) 0.000(8)

loop_
_atom_type_symbol
_atom_type_description
_atom_type_scat_dispersion_real
_atom_type_scat_dispersion_imag
_atom_type_scat_source
Hg Hg -2.3894 9.2266 'International Tables Vol C Tables 4.2.6.8 and 6.1.1.4'
S S 0.1246 0.1234 'International Tables Vol C Tables 4.2.6.8 and 6.1.1.4'
N N 0.0061 0.0033 'International Tables Vol C Tables 4.2.6.8 and 6.1.1.4'
C C 0.0033 0.0016 'International Tables Vol C Tables 4.2.6.8 and 6.1.1.4'
H H 0.0000 0.0000 'International Tables Vol C Tables 4.2.6.8 and 6.1.1.4'

loop_
_geom_angle_atom_site_label_1
_geom_angle_atom_site_label_2
_geom_angle_atom_site_label_3
_geom_angle
_geom_angle_publ_flag
C11 Hg1 S1 175.2(3) y?
C11 Hg1 N1 124.2(3) y?
S1 Hg1 N1 60.57(18) y?
C11 Hg1 S2 95.3(3) y?
S1 Hg1 S2 85.23(9) y?
N1 Hg1 S2 89.39(19) y?
C17 S1 Hg1 94.1(3) ?
C17 S1 Hg2 102.1(4) ?
Hg1 S1 Hg2 93.74(9) y?
C17 N1 C111 117.5(10) ?
C17 N1 Hg1 88.6(7) ?
C111 N1 Hg1 153.8(8) ?
C16 C11 C12 116.4(10) ?
C16 C11 Hg1 122.7(9) ?
C12 C11 Hg1 120.9(9) ?
C13 C12 C11 122.1(13) ?
C13 C12 H12 119.0 ?
C11 C12 H12 119.0 ?
C12 C13 C14 121.2(13) ?
C12 C13 H13 119.4 ?
C14 C13 H13 119.4 ?
C13 C14 C15 117.3(11) ?
C13 C14 H14 121.4 ?
C15 C14 H14 121.4 ?
C16 C15 C14 121.7(14) ?
C16 C15 H15 119.2 ?
C14 C15 H15 119.2 ?
C11 C16 C15 121.4(13) ?
C11 C16 H16 119.3 ?
C15 C16 H16 119.3 ?
N1 C17 C18 123.5(11) ?
N1 C17 S1 116.8(8) ?
C18 C17 S1 119.8(9) ?
C19 C18 C17 118.5(11) ?
C19 C18 H18 120.8 ?
C17 C18 H18 120.8 ?
C110 C19 C18 120.5(12) ?
C110 C19 H19 119.8 ?
C18 C19 H19 119.8 ?
C19 C110 C111 116.2(13) ?
C19 C110 H110 121.9 ?
C111 C110 H110 121.9 ?
N1 C111 C110 123.8(11) ?
N1 C111 H111 118.1 ?
C110 C111 H111 118.1 ?
C21 Hg2 S2 177.3(3) y?
C21 Hg2 N2 119.6(3) y?
S2 Hg2 N2 59.97(19) y?
C21 Hg2 S1 96.1(3) y?
S2 Hg2 S1 86.38(9) y?
N2 Hg2 S1 78.38(17) y?
C27 S2 Hg2 95.5(3) ?
C27 S2 Hg1 89.1(3) ?
Hg2 S2 Hg1 92.34(9) y?
C211 N2 C27 117.1(10) ?
C211 N2 Hg2 156.8(8) ?
C27 N2 Hg2 86.1(6) ?
C26 C21 C22 117.9(9) ?
C26 C21 Hg2 122.4(8) ?
C22 C21 Hg2 119.6(8) ?
C21 C22 C23 120.8(10) ?
C21 C22 H22 119.6 ?
C23 C22 H22 119.6 ?
C24 C23 C22 119.2(11) ?
C24 C23 H23 120.4 ?
C22 C23 H23 120.4 ?
C25 C24 C23 120.2(9) ?
C25 C24 H24 119.9 ?
C23 C24 H24 119.9 ?
C24 C25 C26 119.8(11) ?
C24 C25 H25 120.1 ?
C26 C25 H25 120.1 ?
C21 C26 C25 122.0(11) ?
C21 C26 H26 119.0 ?
C25 C26 H26 119.0 ?
N2 C27 C28 122.9(10) ?
N2 C27 S2 118.3(8) ?
C28 C27 S2 118.8(9) ?
C27 C28 C29 116.8(12) ?
C27 C28 H28 121.6 ?
C29 C28 H28 121.6 ?
C210 C29 C28 120.5(12) ?
C210 C29 H29 119.8 ?
C28 C29 H29 119.8 ?
C29 C210 C211 117.7(13) ?
C29 C210 H210 121.1 ?
C211 C210 H210 121.1 ?
N2 C211 C210 124.9(13) ?
N2 C211 H211 117.6 ?
C210 C211 H211 117.6 ?

loop_
_geom_bond_atom_site_label_1
_geom_bond_atom_site_label_2
_geom_bond_distance
_geom_bond_publ_flag
Hg1 C11 2.062(9) y?
Hg1 S1 2.376(3) y?
Hg1 N1 2.795(10) y?
Hg1 S2 3.365(3) y?
S1 C17 1.766(12) ?
S1 Hg2 3.312(3) y?
N1 C17 1.313(12) ?
N1 C111 1.319(15) ?
C11 C16 1.359(14) ?
C11 C12 1.406(15) ?
C12 C13 1.358(15) ?
C12 H12 0.9300 ?
C13 C14 1.360(19) ?
C13 H13 0.9300 ?
C14 C15 1.386(18) ?
C14 H14 0.9300 ?
C15 C16 1.373(16) ?
C15 H15 0.9300 ?
C16 H16 0.9300 ?
C17 C18 1.380(13) ?
C18 C19 1.373(17) ?
C18 H18 0.9300 ?
C19 C110 1.356(16) ?
C19 H19 0.9300 ?
C110 C111 1.425(16) ?
C110 H110 0.9300 ?
C111 H111 0.9300 ?
Hg2 C21 2.054(9) y?
Hg2 S2 2.380(3) y?
Hg2 N2 2.879(9) y?
S2 C27 1.757(10) ?
N2 C211 1.315(14) ?
N2 C27 1.335(12) ?
C21 C26 1.361(13) ?
C21 C22 1.395(14) ?
C22 C23 1.416(13) ?
C22 H22 0.9300 ?
C23 C24 1.384(15) ?
C23 H23 0.9300 ?
C24 C25 1.363(15) ?
C24 H24 0.9300 ?
C25 C26 1.406(13) ?
C25 H25 0.9300 ?
C26 H26 0.9300 ?
C27 C28 1.378(13) ?
C28 C29 1.406(17) ?
C28 H28 0.9300 ?
C29 C210 1.335(17) ?
C29 H29 0.9300 ?
C210 C211 1.365(16) ?
C210 H210 0.9300 ?
C211 H211 0.9300 ?

loop_
_geom_torsion_atom_site_label_1
_geom_torsion_atom_site_label_2
_geom_torsion_atom_site_label_3
_geom_torsion_atom_site_label_4
_geom_torsion
C11 Hg1 S1 C17 171(4)
N1 Hg1 S1 C17 -0.7(4)
S2 Hg1 S1 C17 -92.7(4)
C11 Hg1 S1 Hg2 -87(4)
N1 Hg1 S1 Hg2 101.7(2)
S2 Hg1 S1 Hg2 9.70(7)
C11 Hg1 N1 C17 -178.1(7)
S1 Hg1 N1 C17 1.0(5)
S2 Hg1 N1 C17 85.8(6)
C11 Hg1 N1 C111 -4(2)
S1 Hg1 N1 C111 175.0(19)
S2 Hg1 N1 C111 -100.2(18)
S1 Hg1 C11 C16 98(4)
N1 Hg1 C11 C16 -91.7(10)
S2 Hg1 C11 C16 1.2(10)
S1 Hg1 C11 C12 -79(4)
N1 Hg1 C11 C12 91.5(9)
S2 Hg1 C11 C12 -175.6(9)
C16 C11 C12 C13 -0.4(17)
Hg1 C11 C12 C13 176.6(9)
C11 C12 C13 C14 1(2)
C12 C13 C14 C15 0(2)
C13 C14 C15 C16 -1(2)
C12 C11 C16 C15 -1.2(18)
Hg1 C11 C16 C15 -178.2(10)
C14 C15 C16 C11 2(2)
C111 N1 C17 C18 0.3(16)
Hg1 N1 C17 C18 177.3(10)
C111 N1 C17 S1 -178.3(9)
Hg1 N1 C17 S1 -1.3(7)
Hg1 S1 C17 N1 1.5(8)
Hg2 S1 C17 N1 -93.2(8)
Hg1 S1 C17 C18 -177.1(8)
Hg2 S1 C17 C18 88.2(9)
N1 C17 C18 C19 0.8(17)
S1 C17 C18 C19 179.3(10)
C17 C18 C19 C110 -2(2)
C18 C19 C110 C111 2(2)
C17 N1 C111 C110 -0.1(18)
Hg1 N1 C111 C110 -173.4(11)
C19 C110 C111 N1 -1.0(19)
C17 S1 Hg2 C21 -97.9(4)
Hg1 S1 Hg2 C21 167.1(3)
C17 S1 Hg2 S2 81.2(3)
Hg1 S1 Hg2 S2 -13.77(10)
C17 S1 Hg2 N2 21.1(4)
Hg1 S1 Hg2 N2 -73.84(19)
C21 Hg2 S2 C27 81(6)
N2 Hg2 S2 C27 -1.0(4)
S1 Hg2 S2 C27 -79.6(3)
C21 Hg2 S2 Hg1 170(6)
N2 Hg2 S2 Hg1 88.3(2)
S1 Hg2 S2 Hg1 9.66(7)
C11 Hg1 S2 C27 -102.9(4)
S1 Hg1 S2 C27 81.9(3)
N1 Hg1 S2 C27 21.4(4)
C11 Hg1 S2 Hg2 161.6(3)
S1 Hg1 S2 Hg2 -13.55(10)
N1 Hg1 S2 Hg2 -74.06(18)
C21 Hg2 N2 C211 2(2)
S2 Hg2 N2 C211 179(2)
S1 Hg2 N2 C211 -88.7(19)
C21 Hg2 N2 C27 -175.7(6)
S2 Hg2 N2 C27 1.3(5)
S1 Hg2 N2 C27 93.8(6)
S2 Hg2 C21 C26 21(7)
N2 Hg2 C21 C26 100.9(9)
S1 Hg2 C21 C26 -179.0(9)
S2 Hg2 C21 C22 -156(6)
N2 Hg2 C21 C22 -75.8(9)
S1 Hg2 C21 C22 4.3(9)
C26 C21 C22 C23 -0.5(16)
Hg2 C21 C22 C23 176.4(8)
C21 C22 C23 C24 -1.2(18)
C22 C23 C24 C25 1.4(17)
C23 C24 C25 C26 0.0(18)
C22 C21 C26 C25 1.9(17)
Hg2 C21 C26 C25 -174.9(9)
C24 C25 C26 C21 -2(2)
C211 N2 C27 C28 -0.1(16)
Hg2 N2 C27 C28 178.8(10)
C211 N2 C27 S2 179.4(8)
Hg2 N2 C27 S2 -1.7(7)
Hg2 S2 C27 N2 2.1(8)
Hg1 S2 C27 N2 -90.2(8)
Hg2 S2 C27 C28 -178.4(9)
Hg1 S2 C27 C28 89.3(9)
N2 C27 C28 C29 -0.6(18)
S2 C27 C28 C29 179.9(10)
C27 C28 C29 C210 -1(2)
C28 C29 C210 C211 3(2)
C27 N2 C211 C210 2.6(18)
Hg2 N2 C211 C210 -174.6(13)
C29 C210 C211 N2 -4(2)
